data_4514661
loop_
_publ_author_name
'Paulson, Erik R.'
'Moore, Curtis E.'
'Rheingold, Arnold L.'
'Pullman, David P.'
'Sindewald, Ryan W.'
'Cooksy, Andrew L.'
'Grotjahn, Douglas B.'

_publ_section_title
;
 Dynamic \p-Bonding of Imidazolyl Substituent in a Formally 16-Electron
 Cp*Ru(\k2-P,N)+ Catalyst Allows Dramatic Rate Increases in (E)-Selective
 Monoisomerization of Alkenes
;
_journal_issue 8
_journal_name_full 'ACS Catalysis'
_journal_page_first 7217
_journal_paper_doi 10.1021/acscatal.8b04345
_journal_volume 9
_journal_year 2019
_chemical_formula_moiety 'C20 H31 Cl F3 N2 P Ru'
_chemical_formula_sum 'C20 H31 Cl F3 N2 P Ru'
_chemical_formula_weight 523.96
_space_group_crystal_system monoclinic
_space_group_IT_number 14
_space_group_name_Hall '-P 2ybc'
_space_group_name_H-M_alt 'P 1 21/c 1'
_symmetry_space_group_name_Hall '-P 2ybc'
_symmetry_space_group_name_H-M 'P 1 21/c 1'
_atom_sites_solution_hydrogens geom
_atom_sites_solution_primary direct
_audit_creation_date 2018-10-22
_audit_creation_method
;
Olex2 1.2
(compiled 2018.05.29 svn.r3508 for OlexSys, GUI svn.r5506)
;
_cell_angle_alpha 90
_cell_angle_beta 95.212(6)
_cell_angle_gamma 90
_cell_formula_units_Z 4
_cell_length_a 13.915(3)
_cell_length_b 14.954(4)
_cell_length_c 10.922(3)
_cell_measurement_reflns_used 2933
_cell_measurement_temperature 100
_cell_measurement_theta_max 24.59
_cell_measurement_theta_min 2.65
_cell_volume 2263.3(10)
_computing_cell_refinement 'SAINT V8.38A (?, 2016)'
_computing_data_collection 'APEX2 v2013.6-2 (Bruker, 2013)'
_computing_data_reduction 'SAINT V8.38A (?, 2016)'
_computing_molecular_graphics 'Olex2 (Dolomanov et al., 2009)'
_computing_publication_material 'Olex2 (Dolomanov et al., 2009)'
_computing_structure_refinement 'XL (Sheldrick, 2008)'
_computing_structure_solution 'ShelXS (Sheldrick, 2008)'
_diffrn_ambient_temperature 100.0
_diffrn_detector_area_resol_mean 8.0
_diffrn_detector_type 'CCD Area Detector'
_diffrn_measured_fraction_theta_full 1.000
_diffrn_measured_fraction_theta_max 0.999
_diffrn_measurement_device 'Kappa Four-Circle Diffractometer'
_diffrn_measurement_device_type 'Bruker APEX-II CCD'
_diffrn_measurement_method '\f and \w scans'
_diffrn_radiation_type MoK\a
_diffrn_radiation_wavelength 0.71073
_diffrn_reflns_av_R_equivalents 0.0592
_diffrn_reflns_av_unetI/netI 0.0709
_diffrn_reflns_Laue_measured_fraction_full 1.000
_diffrn_reflns_Laue_measured_fraction_max 0.999
_diffrn_reflns_limit_h_max 18
_diffrn_reflns_limit_h_min -17
_diffrn_reflns_limit_k_max 19
_diffrn_reflns_limit_k_min -19
_diffrn_reflns_limit_l_max 13
_diffrn_reflns_limit_l_min -14
_diffrn_reflns_number 18165
_diffrn_reflns_point_group_measured_fraction_full 1.000
_diffrn_reflns_point_group_measured_fraction_max 0.999
_diffrn_reflns_theta_full 25.242
_diffrn_reflns_theta_max 28.308
_diffrn_reflns_theta_min 1.469
_diffrn_standards_number 0
_exptl_absorpt_coefficient_mu 0.914
_exptl_absorpt_correction_T_max 0.7457
_exptl_absorpt_correction_T_min 0.6661
_exptl_absorpt_correction_type multi-scan
_exptl_absorpt_process_details
'SADABS-2016/2 (Bruker,2016/2) was used for absorption correction. wR2(int) was 0.0574 before and 0.0484 after correction. The Ratio of minimum to maximum transmission is 0.8933. The \l/2 correction factor is Not present.'
_exptl_crystal_colour red
_exptl_crystal_colour_primary red
_exptl_crystal_density_diffrn 1.538
_exptl_crystal_description block
_exptl_crystal_F_000 1072
_exptl_crystal_size_max 0.33
_exptl_crystal_size_mid 0.29
_exptl_crystal_size_min 0.27
_refine_diff_density_max 0.597
_refine_diff_density_min -0.664
_refine_diff_density_rms 0.116
_refine_ls_extinction_method none
_refine_ls_goodness_of_fit_ref 1.013
_refine_ls_hydrogen_treatment constr
_refine_ls_matrix_type full
_refine_ls_number_parameters 284
_refine_ls_number_reflns 5632
_refine_ls_number_restraints 0
_refine_ls_restrained_S_all 1.013
_refine_ls_R_factor_all 0.0635
_refine_ls_R_factor_gt 0.0386
_refine_ls_shift/su_max 0.001
_refine_ls_shift/su_mean 0.000
_refine_ls_structure_factor_coef Fsqd
_refine_ls_weighting_details 'w=1/[\s^2^(Fo^2^)+(0.0185P)^2^+1.6319P] where P=(Fo^2^+2Fc^2^)/3'
_refine_ls_weighting_scheme calc
_refine_ls_wR_factor_gt 0.0672
_refine_ls_wR_factor_ref 0.0757
_reflns_Friedel_coverage 0.000
_reflns_number_gt 4207
_reflns_number_total 5632
_reflns_threshold_expression 'I > 2\s(I)'
_cod_data_source_file cs8b04345_si_007.cif
_cod_data_source_block Complex8
_cod_original_cell_volume 2263.5(9)
_cod_database_code 4514661
_shelx_shelxl_version_number 2016/6
_shelx_space_group_comment
;
The symmetry employed for this shelxl refinement is uniquely defined
by the following loop, which should always be used as a source of
symmetry information in preference to the above space-group names.
They are only intended as comments.
;
_shelx_estimated_absorpt_t_max 0.790
_shelx_estimated_absorpt_t_min 0.752
_olex2_refinement_description
;
1. Fixed Uiso
 At 1.2 times of:
  All C(H) groups
 At 1.5 times of:
  All C(H,H,H) groups
2. Uiso/Uaniso restraints and constraints
Uanis(F2) = Uanis(F2A)
3. Others
 Sof(F2A)=Sof(F1A)=Sof(F3A)=1-FVAR(1)
 Sof(F2)=Sof(F1)=Sof(F3)=FVAR(1)
4.a Ternary CH refined with riding coordinates:
 C14(H14), C17(H17)
4.b Aromatic/amide H refined with riding coordinates:
 C12(H12), C11(H11)
4.c Idealised Me refined as rotating group:
 C18(H18A,H18B,H18C), C13(H13A,H13B,H13C), C19(H19A,H19B,H19C), C16(H16A,H16B,
 H16C), C15(H15A,H15B,H15C), C7(H7A,H7B,H7C), C8(H8A,H8B,H8C), C9(H9A,H9B,H9C),
 C10(H10A,H10B,H10C)
;
_olex2_submission_special_instructions 'No special instructions were received'

loop_
_space_group_symop_operation_xyz
'x, y, z'
'-x, y+1/2, -z+1/2'
'-x, -y, -z'
'x, -y-1/2, z-1/2'

loop_
_atom_site_label
_atom_site_type_symbol
_atom_site_fract_x
_atom_site_fract_y
_atom_site_fract_z
_atom_site_U_iso_or_equiv
_atom_site_adp_type
_atom_site_occupancy
_atom_site_site_symmetry_order
_atom_site_calc_flag
_atom_site_refinement_flags_posn
_atom_site_refinement_flags_occupancy
_atom_site_disorder_assembly
_atom_site_disorder_group
Ru1 Ru 0.24952(2) 0.46658(2) 0.77341(2) 0.01013(7) Uani 1 1 d . . . .
P1 P 0.20149(5) 0.56195(5) 0.60286(8) 0.01020(16) Uani 1 1 d . . . .
Cl1 Cl 0.13606(5) 0.35744(5) 0.67279(8) 0.01929(18) Uani 1 1 d . . . .
N2 N 0.03264(16) 0.65222(16) 0.7053(3) 0.0137(6) Uani 1 1 d . . . .
F2 F 0.5258(4) 0.3311(6) 0.7338(6) 0.0410(15) Uani 0.754(16) 1 d . P A 1
N1 N 0.12197(16) 0.54663(16) 0.8010(2) 0.0134(5) Uani 1 1 d . . . .
C20 C 0.10452(19) 0.59134(19) 0.6957(3) 0.0121(6) Uani 1 1 d . . . .
C14 C 0.1509(2) 0.51844(19) 0.4529(3) 0.0156(7) Uani 1 1 d . . . .
H14 H 0.093125 0.482100 0.469144 0.019 Uiso 1 1 calc R . . .
C17 C 0.2562(2) 0.67168(19) 0.5736(3) 0.0158(7) Uani 1 1 d . . . .
H17 H 0.209851 0.706358 0.516575 0.019 Uiso 1 1 calc R . . .
C18 C 0.2727(2) 0.7231(2) 0.6945(3) 0.0199(7) Uani 1 1 d . . . .
H18A H 0.210280 0.738909 0.723451 0.030 Uiso 1 1 calc GR . . .
H18B H 0.309347 0.777657 0.681481 0.030 Uiso 1 1 calc GR . . .
H18C H 0.308989 0.685562 0.756062 0.030 Uiso 1 1 calc GR . . .
C13 C -0.0050(2) 0.7170(2) 0.6133(3) 0.0184(7) Uani 1 1 d . . . .
H13A H 0.048813 0.746285 0.577275 0.028 Uiso 1 1 calc GR . . .
H13B H -0.043368 0.762047 0.652187 0.028 Uiso 1 1 calc GR . . .
H13C H -0.045755 0.686257 0.548515 0.028 Uiso 1 1 calc GR . . .
C3 C 0.3005(2) 0.4163(2) 0.9544(3) 0.0217(8) Uani 1 1 d . . . .
C12 C 0.0036(2) 0.6438(2) 0.8216(3) 0.0191(7) Uani 1 1 d . . . .
H12 H -0.046028 0.676992 0.854849 0.023 Uiso 1 1 calc R . . .
C1 C 0.3886(2) 0.4087(2) 0.7871(3) 0.0226(8) Uani 1 1 d . . . .
C19 C 0.3496(2) 0.6576(2) 0.5105(4) 0.0264(9) Uani 1 1 d . . . .
H19A H 0.390443 0.613621 0.556964 0.040 Uiso 1 1 calc GR . . .
H19B H 0.384388 0.714495 0.507954 0.040 Uiso 1 1 calc GR . . .
H19C H 0.333516 0.635822 0.426572 0.040 Uiso 1 1 calc GR . . .
F1 F 0.3946(4) 0.2872(6) 0.6413(6) 0.067(2) Uani 0.754(16) 1 d . P A 1
C16 C 0.2232(2) 0.4534(2) 0.4029(3) 0.0264(8) Uani 1 1 d . . . .
H16A H 0.280069 0.486576 0.381589 0.040 Uiso 1 1 calc GR . . .
H16B H 0.192844 0.423548 0.329373 0.040 Uiso 1 1 calc GR . . .
H16C H 0.242710 0.408594 0.465704 0.040 Uiso 1 1 calc GR . . .
C15 C 0.1162(2) 0.5877(2) 0.3565(3) 0.0223(8) Uani 1 1 d . . . .
H15A H 0.071304 0.629059 0.391362 0.033 Uiso 1 1 calc GR . . .
H15B H 0.083292 0.557498 0.284876 0.033 Uiso 1 1 calc GR . . .
H15C H 0.171620 0.621200 0.331187 0.033 Uiso 1 1 calc GR . . .
C11 C 0.0592(2) 0.5789(2) 0.8806(3) 0.0187(7) Uani 1 1 d . . . .
H11 H 0.055134 0.559382 0.962776 0.022 Uiso 1 1 calc R . . .
C2 C 0.3316(2) 0.3578(2) 0.8654(3) 0.0194(7) Uani 1 1 d . . . .
F3 F 0.4501(4) 0.4171(7) 0.5940(5) 0.072(3) Uani 0.754(16) 1 d . P A 1
C4 C 0.3404(2) 0.5028(2) 0.9346(4) 0.0280(9) Uani 1 1 d . . . .
C5 C 0.3972(2) 0.4982(2) 0.8349(4) 0.0307(10) Uani 1 1 d . . . .
C6 C 0.4415(3) 0.3681(5) 0.6900(5) 0.0663(19) Uani 1 1 d . . . .
C7 C 0.3092(3) 0.2593(2) 0.8573(5) 0.0544(14) Uani 1 1 d . . . .
H7A H 0.268689 0.242796 0.922584 0.082 Uiso 1 1 calc GR . . .
H7B H 0.369523 0.225150 0.867039 0.082 Uiso 1 1 calc GR . . .
H7C H 0.274903 0.245953 0.777061 0.082 Uiso 1 1 calc GR . . .
C8 C 0.2401(3) 0.3931(4) 1.0569(4) 0.0623(15) Uani 1 1 d . . . .
H8A H 0.192448 0.440374 1.065395 0.093 Uiso 1 1 calc GR . . .
H8B H 0.281716 0.387405 1.133873 0.093 Uiso 1 1 calc GR . . .
H8C H 0.206805 0.336272 1.038407 0.093 Uiso 1 1 calc GR . . .
C9 C 0.3287(4) 0.5828(3) 1.0162(5) 0.084(2) Uani 1 1 d . . . .
H9A H 0.334991 0.637805 0.968762 0.125 Uiso 1 1 calc GR . . .
H9B H 0.378662 0.581543 1.085459 0.125 Uiso 1 1 calc GR . . .
H9C H 0.264863 0.581073 1.047353 0.125 Uiso 1 1 calc GR . . .
C10 C 0.4695(3) 0.5684(3) 0.8029(6) 0.097(3) Uani 1 1 d . . . .
H10A H 0.478322 0.564761 0.714993 0.145 Uiso 1 1 calc GR . . .
H10B H 0.531370 0.557764 0.850925 0.145 Uiso 1 1 calc GR . . .
H10C H 0.445438 0.627885 0.821901 0.145 Uiso 1 1 calc GR . . .
F2A F 0.5419(13) 0.3662(13) 0.733(2) 0.0410(15) Uani 0.246(16) 1 d . P A 2
F1A F 0.4175(12) 0.352(2) 0.6039(16) 0.068(8) Uani 0.246(16) 1 d . P A 2
F3A F 0.4943(18) 0.4674(13) 0.641(2) 0.079(8) Uani 0.246(16) 1 d . P A 2

loop_
_atom_site_aniso_label
_atom_site_aniso_U_11
_atom_site_aniso_U_22
_atom_site_aniso_U_33
_atom_site_aniso_U_23
_atom_site_aniso_U_13
_atom_site_aniso_U_12
Ru1 0.01159(11) 0.00886(11) 0.00966(12) 0.00076(11) -0.00059(8) -0.00011(10)
P1 0.0110(3) 0.0093(4) 0.0105(4) 0.0013(3) 0.0022(3) 0.0009(3)
Cl1 0.0199(4) 0.0153(4) 0.0214(5) 0.0027(3) -0.0050(3) -0.0069(3)
N2 0.0114(11) 0.0133(13) 0.0169(16) -0.0036(11) 0.0033(10) 0.0018(10)
F2 0.022(2) 0.063(4) 0.0372(18) -0.001(3) 0.0008(15) 0.023(2)
N1 0.0137(11) 0.0158(14) 0.0105(15) 0.0007(11) 0.0008(10) -0.0007(10)
C20 0.0126(13) 0.0117(15) 0.0117(17) -0.0013(12) -0.0004(12) 0.0000(11)
C14 0.0173(14) 0.0147(16) 0.0146(18) 0.0019(13) 0.0011(12) 0.0009(12)
C17 0.0162(14) 0.0120(15) 0.019(2) 0.0046(13) 0.0023(13) 0.0006(12)
C18 0.0195(15) 0.0127(16) 0.027(2) 0.0031(14) -0.0017(14) -0.0011(13)
C13 0.0186(15) 0.0198(17) 0.0162(19) -0.0002(14) -0.0013(13) 0.0083(13)
C3 0.0232(16) 0.0297(19) 0.0114(19) 0.0072(15) -0.0029(14) 0.0090(15)
C12 0.0174(15) 0.0242(18) 0.017(2) -0.0032(14) 0.0074(13) 0.0021(13)
C1 0.0175(15) 0.038(2) 0.0118(19) 0.0031(16) 0.0001(13) 0.0112(15)
C19 0.0215(16) 0.0229(18) 0.036(3) 0.0085(17) 0.0107(16) -0.0042(14)
F1 0.063(3) 0.095(5) 0.041(3) -0.049(3) -0.009(2) 0.029(3)
C16 0.0367(19) 0.0242(19) 0.018(2) -0.0043(15) 0.0031(15) 0.0084(15)
C15 0.0232(16) 0.0291(19) 0.0133(19) 0.0021(15) -0.0051(14) 0.0046(14)
C11 0.0202(15) 0.0226(18) 0.0143(19) 0.0010(14) 0.0076(13) 0.0025(13)
C2 0.0199(15) 0.0133(16) 0.023(2) 0.0022(14) -0.0100(14) 0.0048(13)
F3 0.049(4) 0.133(8) 0.039(3) 0.036(5) 0.027(3) 0.041(4)
C4 0.0361(19) 0.0159(16) 0.027(2) -0.0108(16) -0.0224(17) 0.0096(15)
C5 0.0189(16) 0.0271(19) 0.042(3) 0.0244(18) -0.0186(16) -0.0091(14)
C6 0.038(2) 0.143(6) 0.018(3) 0.011(3) 0.002(2) 0.057(3)
C7 0.062(3) 0.0133(19) 0.079(4) 0.004(2) -0.044(3) 0.0017(19)
C8 0.048(2) 0.119(4) 0.021(3) 0.032(3) 0.012(2) 0.026(3)
C9 0.135(5) 0.040(3) 0.061(4) -0.038(3) -0.070(3) 0.047(3)
C10 0.030(2) 0.087(4) 0.163(7) 0.095(4) -0.050(3) -0.034(2)
F2A 0.022(2) 0.063(4) 0.0372(18) -0.001(3) 0.0008(15) 0.023(2)
F1A 0.054(10) 0.12(2) 0.027(11) -0.041(13) -0.002(8) 0.031(12)
F3A 0.085(13) 0.065(11) 0.101(16) 0.021(10) 0.082(12) 0.023(9)

loop_
_atom_type_symbol
_atom_type_description
_atom_type_scat_dispersion_real
_atom_type_scat_dispersion_imag
_atom_type_scat_source
C C 0.0033 0.0016 'International Tables Vol C Tables 4.2.6.8 and 6.1.1.4'
H H 0.0000 0.0000 'International Tables Vol C Tables 4.2.6.8 and 6.1.1.4'
Cl Cl 0.1484 0.1585 'International Tables Vol C Tables 4.2.6.8 and 6.1.1.4'
F F 0.0171 0.0103 'International Tables Vol C Tables 4.2.6.8 and 6.1.1.4'
N N 0.0061 0.0033 'International Tables Vol C Tables 4.2.6.8 and 6.1.1.4'
P P 0.1023 0.0942 'International Tables Vol C Tables 4.2.6.8 and 6.1.1.4'
Ru Ru -1.2594 0.8363 'International Tables Vol C Tables 4.2.6.8 and 6.1.1.4'

loop_
_geom_angle_atom_site_label_1
_geom_angle_atom_site_label_2
_geom_angle_atom_site_label_3
_geom_angle
P1 Ru1 Cl1 85.70(3)
N1 Ru1 P1 66.91(7)
N1 Ru1 Cl1 85.91(7)
C3 Ru1 P1 163.66(9)
C3 Ru1 Cl1 108.67(9)
C3 Ru1 N1 105.44(11)
C3 Ru1 C2 37.65(12)
C1 Ru1 P1 119.24(10)
C1 Ru1 Cl1 107.85(10)
C1 Ru1 N1 164.85(12)
C1 Ru1 C3 64.70(12)
C1 Ru1 C2 39.08(12)
C1 Ru1 C4 64.96(13)
C1 Ru1 C5 39.34(14)
C2 Ru1 P1 154.34(9)
C2 Ru1 Cl1 89.93(9)
C2 Ru1 N1 138.03(11)
C4 Ru1 P1 126.28(10)
C4 Ru1 Cl1 147.36(11)
C4 Ru1 N1 100.05(11)
C4 Ru1 C3 38.74(13)
C4 Ru1 C2 64.17(12)
C4 Ru1 C5 38.14(15)
C5 Ru1 P1 107.63(9)
C5 Ru1 Cl1 147.12(11)
C5 Ru1 N1 126.90(13)
C5 Ru1 C3 64.48(13)
C5 Ru1 C2 64.88(12)
C20 P1 Ru1 83.03(10)
C20 P1 C14 109.83(13)
C20 P1 C17 102.74(13)
C14 P1 Ru1 122.62(10)
C14 P1 C17 106.84(15)
C17 P1 Ru1 124.98(11)
C20 N2 C13 127.6(3)
C20 N2 C12 106.8(3)
C12 N2 C13 125.5(2)
C20 N1 Ru1 104.01(18)
C20 N1 C11 107.1(2)
C11 N1 Ru1 148.3(2)
N2 C20 P1 142.4(2)
N1 C20 P1 105.9(2)
N1 C20 N2 110.2(3)
P1 C14 H14 106.4
C16 C14 P1 109.3(2)
C16 C14 H14 106.4
C15 C14 P1 116.5(2)
C15 C14 H14 106.4
C15 C14 C16 111.2(3)
P1 C17 H17 108.4
C18 C17 P1 109.2(2)
C18 C17 H17 108.4
C18 C17 C19 112.9(3)
C19 C17 P1 109.5(2)
C19 C17 H17 108.4
C17 C18 H18A 109.5
C17 C18 H18B 109.5
C17 C18 H18C 109.5
H18A C18 H18B 109.5
H18A C18 H18C 109.5
H18B C18 H18C 109.5
N2 C13 H13A 109.5
N2 C13 H13B 109.5
N2 C13 H13C 109.5
H13A C13 H13B 109.5
H13A C13 H13C 109.5
H13B C13 H13C 109.5
C2 C3 Ru1 71.5(2)
C2 C3 C4 108.1(3)
C2 C3 C8 126.9(4)
C4 C3 Ru1 69.4(2)
C4 C3 C8 125.0(4)
C8 C3 Ru1 126.9(2)
N2 C12 H12 126.2
C11 C12 N2 107.5(3)
C11 C12 H12 126.2
C2 C1 Ru1 72.99(16)
C2 C1 C5 108.0(3)
C2 C1 C6 123.2(4)
C5 C1 Ru1 71.96(18)
C5 C1 C6 127.9(4)
C6 C1 Ru1 129.2(3)
C17 C19 H19A 109.5
C17 C19 H19B 109.5
C17 C19 H19C 109.5
H19A C19 H19B 109.5
H19A C19 H19C 109.5
H19B C19 H19C 109.5
C14 C16 H16A 109.5
C14 C16 H16B 109.5
C14 C16 H16C 109.5
H16A C16 H16B 109.5
H16A C16 H16C 109.5
H16B C16 H16C 109.5
C14 C15 H15A 109.5
C14 C15 H15B 109.5
C14 C15 H15C 109.5
H15A C15 H15B 109.5
H15A C15 H15C 109.5
H15B C15 H15C 109.5
N1 C11 H11 125.8
C12 C11 N1 108.4(3)
C12 C11 H11 125.8
C3 C2 Ru1 70.89(18)
C3 C2 C1 107.6(3)
C3 C2 C7 125.1(3)
C1 C2 Ru1 67.93(17)
C1 C2 C7 127.3(4)
C7 C2 Ru1 127.3(2)
C3 C4 Ru1 71.82(19)
C3 C4 C9 124.3(4)
C5 C4 Ru1 71.5(2)
C5 C4 C3 109.1(3)
C5 C4 C9 126.5(4)
C9 C4 Ru1 126.8(3)
C1 C5 Ru1 68.70(18)
C1 C5 C10 126.5(4)
C4 C5 Ru1 70.36(19)
C4 C5 C1 107.0(3)
C4 C5 C10 125.3(4)
C10 C5 Ru1 135.5(3)
F2 C6 C1 113.0(5)
F2 C6 F1 97.8(6)
C1 C6 F3A 96.9(7)
F1 C6 C1 111.7(5)
F3 C6 F2 112.3(5)
F3 C6 C1 116.0(6)
F3 C6 F1 104.2(6)
F2A C6 C1 108.1(10)
F2A C6 F3A 72.2(15)
F1A C6 C1 128.9(9)
F1A C6 F2A 122.4(13)
F1A C6 F3A 91.5(17)
C2 C7 H7A 109.5
C2 C7 H7B 109.5
C2 C7 H7C 109.5
H7A C7 H7B 109.5
H7A C7 H7C 109.5
H7B C7 H7C 109.5
C3 C8 H8A 109.5
C3 C8 H8B 109.5
C3 C8 H8C 109.5
H8A C8 H8B 109.5
H8A C8 H8C 109.5
H8B C8 H8C 109.5
C4 C9 H9A 109.5
C4 C9 H9B 109.5
C4 C9 H9C 109.5
H9A C9 H9B 109.5
H9A C9 H9C 109.5
H9B C9 H9C 109.5
C5 C10 H10A 109.5
C5 C10 H10B 109.5
C5 C10 H10C 109.5
H10A C10 H10B 109.5
H10A C10 H10C 109.5
H10B C10 H10C 109.5

loop_
_geom_bond_atom_site_label_1
_geom_bond_atom_site_label_2
_geom_bond_distance
Ru1 P1 2.3926(9)
Ru1 Cl1 2.4595(9)
Ru1 N1 2.184(2)
Ru1 C3 2.173(3)
Ru1 C1 2.113(3)
Ru1 C2 2.180(3)
Ru1 C4 2.141(3)
Ru1 C5 2.156(3)
P1 C20 1.814(3)
P1 C14 1.842(3)
P1 C17 1.849(3)
N2 C20 1.364(3)
N2 C13 1.459(4)
N2 C12 1.373(4)
F2 C6 1.345(6)
N1 C20 1.334(4)
N1 C11 1.375(4)
C14 H14 1.0000
C14 C16 1.534(4)
C14 C15 1.524(4)
C17 H17 1.0000
C17 C18 1.527(5)
C17 C19 1.540(4)
C18 H18A 0.9800
C18 H18B 0.9800
C18 H18C 0.9800
C13 H13A 0.9800
C13 H13B 0.9800
C13 H13C 0.9800
C3 C2 1.405(5)
C3 C4 1.431(5)
C3 C8 1.500(5)
C12 H12 0.9500
C12 C11 1.365(4)
C1 C2 1.437(4)
C1 C5 1.438(5)
C1 C6 1.476(6)
C19 H19A 0.9800
C19 H19B 0.9800
C19 H19C 0.9800
F1 C6 1.453(10)
C16 H16A 0.9800
C16 H16B 0.9800
C16 H16C 0.9800
C15 H15A 0.9800
C15 H15B 0.9800
C15 H15C 0.9800
C11 H11 0.9500
C2 C7 1.506(4)
F3 C6 1.294(8)
C4 C5 1.404(5)
C4 C9 1.510(5)
C5 C10 1.516(5)
C6 F2A 1.43(2)
C6 F1A 0.998(14)
C6 F3A 1.76(2)
C7 H7A 0.9800
C7 H7B 0.9800
C7 H7C 0.9800
C8 H8A 0.9800
C8 H8B 0.9800
C8 H8C 0.9800
C9 H9A 0.9800
C9 H9B 0.9800
C9 H9C 0.9800
C10 H10A 0.9800
C10 H10B 0.9800
C10 H10C 0.9800
